data_7714613
loop_
_publ_author_name
'Li, Si-Man'
'Wang, Ji-Lei'
'Zhou, Jiu-Lin'
'Xiang, Xin-Ying'
'Yu, Ya-Ting'
'Chen, Qun'
'Mei, Hua'
'Xu, Yan'

_publ_section_title
;
 An iron-containing POM-based hybrid compound as a heterogeneous catalyst
 for one-step hydroxylation of benzene to phenol.
;
_journal_issue 3
_journal_name_full 'Dalton transactions (Cambridge, England : 2003)'
_journal_page_first 1058
_journal_page_last 1065
_journal_paper_doi 10.1039/d3dt03560c
_journal_volume 53
_journal_year 2024
_chemical_formula_sum 'C50 H45 Fe2 Mo11 N12 O45 P V3'
_chemical_formula_weight 2884.81
_space_group_crystal_system triclinic
_space_group_IT_number 2
_space_group_name_Hall '-P 1'
_space_group_name_H-M_alt 'P -1'
_atom_sites_solution_hydrogens mixed
_audit_creation_method SHELXL-2018/3
_audit_update_record
;
2023-07-17 deposited with the CCDC.	2023-12-05 downloaded from the CCDC.
;
_cell_angle_alpha 76.214(3)
_cell_angle_beta 83.441(3)
_cell_angle_gamma 65.960(3)
_cell_formula_units_Z 1
_cell_length_a 12.407(3)
_cell_length_b 13.254(4)
_cell_length_c 13.666(4)
_cell_measurement_reflns_used 6941
_cell_measurement_temperature 296(2)
_cell_measurement_theta_max 26.961
_cell_measurement_theta_min 2.341
_cell_volume 1992.8(10)
_computing_cell_refinement 'SAINT (Bruker, 2005)'
_computing_data_collection 'APEX2 (Bruker, 2005)'
_computing_data_reduction SAINT
_computing_molecular_graphics SHELXTL
_computing_publication_material SHELXTL
_computing_structure_refinement 'SHELXL-2018/3 (Sheldrick, 2018)'
_computing_structure_solution 'SHELXT 2018/3 (Sheldrick, 2018)'
_diffrn_ambient_temperature 296(2)
_diffrn_measured_fraction_theta_full 0.980
_diffrn_measured_fraction_theta_max 0.977
_diffrn_measurement_device_type 'Bruker Apex2 CCD'
_diffrn_radiation_type MoK\a
_diffrn_radiation_wavelength 0.71073
_diffrn_reflns_av_R_equivalents 0.0618
_diffrn_reflns_av_unetI/netI 0.0657
_diffrn_reflns_Laue_measured_fraction_full 0.980
_diffrn_reflns_Laue_measured_fraction_max 0.977
_diffrn_reflns_limit_h_max 15
_diffrn_reflns_limit_h_min -13
_diffrn_reflns_limit_k_max 16
_diffrn_reflns_limit_k_min -16
_diffrn_reflns_limit_l_max 16
_diffrn_reflns_limit_l_min -16
_diffrn_reflns_number 13908
_diffrn_reflns_point_group_measured_fraction_full 0.980
_diffrn_reflns_point_group_measured_fraction_max 0.977
_diffrn_reflns_theta_full 25.242
_diffrn_reflns_theta_max 25.498
_diffrn_reflns_theta_min 1.535
_exptl_absorpt_coefficient_mu 2.473
_exptl_absorpt_correction_T_max 0.756
_exptl_absorpt_correction_T_min 0.723
_exptl_absorpt_correction_type multi-scan
_exptl_absorpt_process_details '(SADABS; Sheldrick, 2003)'
_exptl_crystal_colour black
_exptl_crystal_density_diffrn 2.404
_exptl_crystal_description block
_exptl_crystal_F_000 1387
_exptl_crystal_size_max 0.140
_exptl_crystal_size_mid 0.130
_exptl_crystal_size_min 0.120
_refine_diff_density_max 1.463
_refine_diff_density_min -1.137
_refine_diff_density_rms 0.173
_refine_ls_extinction_method none
_refine_ls_goodness_of_fit_ref 1.112
_refine_ls_hydrogen_treatment mixed
_refine_ls_matrix_type full
_refine_ls_number_parameters 604
_refine_ls_number_reflns 7249
_refine_ls_number_restraints 41
_refine_ls_restrained_S_all 1.143
_refine_ls_R_factor_all 0.0706
_refine_ls_R_factor_gt 0.0514
_refine_ls_shift/su_max 0.001
_refine_ls_shift/su_mean 0.000
_refine_ls_structure_factor_coef Fsqd
_refine_ls_weighting_details 'w=1/[\s^2^(Fo^2^)+(0.0814P)^2^+4.9998P] where P=(Fo^2^+2Fc^2^)/3'
_refine_ls_weighting_scheme calc
_refine_ls_wR_factor_gt 0.1443
_refine_ls_wR_factor_ref 0.1598
_reflns_Friedel_coverage 0.000
_reflns_number_gt 5647
_reflns_number_total 7249
_reflns_threshold_expression 'I > 2\s(I)'
_cod_data_source_file d3dt03560c2.cif
_cod_data_source_block a0
_cod_depositor_comments 'Adding full bibliography for 7714613.cif.'
_cod_original_cell_volume 1992.8(9)
_cod_database_code 7714613
_shelx_shelxl_version_number 2018/3
_shelx_space_group_comment
;
The symmetry employed for this shelxl refinement is uniquely defined
by the following loop, which should always be used as a source of
symmetry information in preference to the above space-group names.
They are only intended as comments.
;
_shelx_estimated_absorpt_t_min 0.723
_shelx_estimated_absorpt_t_max 0.756

loop_
_space_group_symop_operation_xyz
'x, y, z'
'-x, -y, -z'

loop_
_atom_site_label
_atom_site_type_symbol
_atom_site_fract_x
_atom_site_fract_y
_atom_site_fract_z
_atom_site_U_iso_or_equiv
_atom_site_adp_type
_atom_site_occupancy
_atom_site_site_symmetry_order
_atom_site_calc_flag
_atom_site_refinement_flags_posn
_atom_site_refinement_flags_adp
_atom_site_refinement_flags_occupancy
_atom_site_disorder_assembly
_atom_site_disorder_group
Mo1 Mo 0.67525(5) 1.12923(5) 0.33084(4) 0.0287(3) Uani 0.957(8) 1 d . . P . .
V1 V 0.67525(5) 1.12923(5) 0.33084(4) 0.0287(3) Uani 0.043(8) 1 d . . P . .
Mo2 Mo 0.48710(6) 0.75021(6) 0.44870(5) 0.0340(3) Uani 0.948(8) 1 d . . P . .
V2 V 0.48710(6) 0.75021(6) 0.44870(5) 0.0340(3) Uani 0.052(8) 1 d . . P . .
Mo3 Mo 0.39247(6) 1.13299(5) 0.24865(4) 0.0325(3) Uani 0.943(8) 1 d . . P . .
V3 V 0.39247(6) 1.13299(5) 0.24865(4) 0.0325(3) Uani 0.057(8) 1 d . . P . .
Mo4 Mo 0.76704(6) 0.75030(6) 0.52712(5) 0.0382(3) Uani 0.947(9) 1 d . . P . .
V4 V 0.76704(6) 0.75030(6) 0.52712(5) 0.0382(3) Uani 0.053(9) 1 d . . P . .
Mo5 Mo 0.77211(6) 0.99834(6) 0.58096(5) 0.0344(3) Uani 0.845(8) 1 d . . P . .
V5 V 0.77211(6) 0.99834(6) 0.58096(5) 0.0344(3) Uani 0.155(8) 1 d . . P . .
Mo6 Mo 0.65390(6) 0.88570(6) 0.28309(5) 0.0365(3) Uani 0.832(8) 1 d . . P . .
V6 V 0.65390(6) 0.88570(6) 0.28309(5) 0.0365(3) Uani 0.168(8) 1 d . . P . .
V7 V 0.57818(10) 0.68471(10) 0.66548(9) 0.0311(3) Uani 1 1 d . . . . .
P1 P 0.500000 1.000000 0.500000 0.0179(5) Uani 1 2 d S . P . .
Fe1 Fe 0.75671(10) 0.41556(9) 0.80938(8) 0.0389(3) Uani 1 1 d . . . . .
O1 O 0.6145(5) 0.5571(4) 0.7355(4) 0.0419(13) Uani 1 1 d . . . . .
O2 O 0.5140(4) 1.1991(5) 0.2605(4) 0.0443(13) Uani 1 1 d . . . . .
O3 O 0.6946(5) 0.7449(5) 0.6710(4) 0.0518(16) Uani 1 1 d . . . . .
O4 O 0.4882(6) 0.6303(5) 0.4318(4) 0.0519(15) Uani 1 1 d . . . . .
O5 O 0.3402(6) 0.8537(5) 0.4078(4) 0.0584(18) Uani 1 1 d . . . . .
O6 O 0.6376(5) 0.6921(6) 0.5291(4) 0.0558(17) Uani 1 1 d . . . . .
O7 O 0.8842(5) 0.6289(5) 0.5471(5) 0.0517(15) Uani 1 1 d . . . . .
O8 O 0.8958(5) 0.9938(7) 0.6169(5) 0.0637(18) Uani 1 1 d . . . . .
O9 O 0.3414(6) 1.2036(5) 0.1345(4) 0.0588(17) Uani 1 1 d . . . . .
O10 O 0.7132(5) 1.0028(6) 0.2812(6) 0.067(2) Uani 1 1 d . . . . .
O11 O 0.7229(6) 0.8330(6) 0.1865(5) 0.0611(18) Uani 1 1 d . . . . .
O12 O 0.5150(6) 1.0055(6) 0.2227(6) 0.069(2) Uani 1 1 d . . . . .
O13 O 0.7468(5) 1.1972(5) 0.2515(5) 0.0652(19) Uani 1 1 d . . . . .
O14 O 0.7726(6) 1.0609(6) 0.4371(4) 0.070(2) Uani 1 1 d . . . . .
O15 O 0.2909(7) 1.0645(6) 0.2960(5) 0.073(2) Uani 1 1 d . U . . .
O16 O 0.8195(7) 0.8518(6) 0.5466(6) 0.084(2) Uani 1 1 d . U . . .
O17 O 0.7642(6) 0.7914(7) 0.3910(5) 0.080(2) Uani 1 1 d . U . . .
O18 O 0.5659(6) 0.7953(7) 0.3363(5) 0.079(2) Uani 1 1 d . U . . .
O19 O 0.5776(8) 1.0657(7) 0.4884(6) 0.0252(19) Uani 0.5 1 d . . P A -1
O20 O 0.5362(7) 1.0330(7) 0.3916(6) 0.0228(18) Uani 0.5 1 d . . P A -1
O21 O 0.5710(9) 0.8908(9) 0.4591(7) 0.034(2) Uani 0.5 1 d . U P A -1
O22 O 0.3903(8) 1.0682(9) 0.4325(6) 0.033(2) Uani 0.5 1 d . U P A -1
C12 C 0.7692(9) 0.3951(9) 0.5812(7) 0.059(2) Uani 1 1 d . . . . .
H12A H 0.703266 0.463001 0.572607 0.071 Uiso 1 1 calc R U . . .
C13 C 0.7566(9) 0.5667(8) 1.0240(7) 0.057(2) Uani 1 1 d . . . . .
H13A H 0.796339 0.586520 0.965552 0.068 Uiso 1 1 calc R U . . .
C14 C 0.7502(11) 0.6098(9) 1.1089(9) 0.077(3) Uani 1 1 d . . . . .
H14A H 0.787993 0.657754 1.108762 0.093 Uiso 1 1 calc R U . . .
C15 C 0.6855(11) 0.5801(11) 1.1962(9) 0.079(3) Uani 1 1 d . . . . .
H15A H 0.681406 0.610604 1.251867 0.095 Uiso 1 1 calc R U . . .
C16 C 0.6301(9) 0.5101(10) 1.2018(7) 0.066(3) Uani 1 1 d . . . . .
H16A H 0.588430 0.491610 1.259393 0.079 Uiso 1 1 calc R U . . .
C17 C 0.6389(8) 0.4675(8) 1.1169(6) 0.050(2) Uani 1 1 d . . . . .
C18 C 0.7011(7) 0.4927(7) 1.0301(6) 0.046(2) Uani 1 1 d . . . . .
C19 C 0.6328(6) 0.3785(7) 1.0009(5) 0.0380(17) Uani 1 1 d . . . . .
C20 C 0.6105(7) 0.3050(7) 0.9499(5) 0.0381(17) Uani 1 1 d . . . . .
C21 C 0.5558(9) 0.2336(8) 0.9952(7) 0.056(2) Uani 1 1 d . . . . .
H21A H 0.526243 0.233811 1.060908 0.067 Uiso 1 1 calc R U . . .
C22 C 0.5450(9) 0.1615(9) 0.9423(8) 0.062(3) Uani 1 1 d . . . . .
H22A H 0.509031 0.112062 0.972316 0.074 Uiso 1 1 calc R U . . .
C23 C 0.5879(7) 0.1634(8) 0.8454(6) 0.050(2) Uani 1 1 d . . . . .
H23A H 0.580365 0.116727 0.807864 0.060 Uiso 1 1 calc R U . . .
C24 C 0.6432(7) 0.2374(7) 0.8045(6) 0.0436(19) Uani 1 1 d . . . . .
H24A H 0.672790 0.239195 0.738716 0.052 Uiso 1 1 calc R U . . .
O23 O 0.4315(5) 0.7464(5) 0.5958(4) 0.0458(13) Uani 1 1 d . U . . .
O1B O 0.8553(6) 0.5213(6) 0.7849(5) 0.0607(17) Uani 1 1 d D . . . .
N1 N 0.8198(6) 0.3520(6) 0.6711(5) 0.0494(17) Uani 1 1 d . . . . .
N2 N 0.9110(6) 0.2682(7) 0.8560(6) 0.059(2) Uani 1 1 d . . . . .
N3 N 1.0540(6) 0.1155(7) 0.8201(7) 0.063(2) Uani 1 1 d . . . . .
H3B H 1.098753 0.066941 0.785564 0.076 Uiso 1 1 calc R U . . .
N4 N 0.6962(6) 0.4373(5) 0.9574(5) 0.0406(15) Uani 1 1 d . . . . .
N5 N 0.6552(6) 0.3060(5) 0.8565(4) 0.0367(14) Uani 1 1 d . . . . .
N6 N 0.5958(6) 0.3928(6) 1.0960(5) 0.0497(18) Uani 1 1 d . . . . .
H6A H 0.553763 0.361744 1.135689 0.060 Uiso 1 1 calc R U . . .
C1 C 1.1415(10) 0.0255(10) 0.9948(11) 0.094(4) Uani 1 1 d . . . . .
H1A H 1.201016 -0.040130 0.980473 0.113 Uiso 1 1 calc R U . . .
C2 C 1.1230(12) 0.0483(13) 1.0907(10) 0.100(5) Uani 1 1 d . . . . .
H2A H 1.175290 -0.001014 1.141110 0.121 Uiso 1 1 calc R U . . .
C3 C 1.0325(12) 0.1390(12) 1.1133(11) 0.106(5) Uani 1 1 d . . . . .
H3A H 1.020222 0.146726 1.180023 0.127 Uiso 1 1 calc R U . . .
C4 C 0.9576(11) 0.2204(11) 1.0419(8) 0.087(4) Uani 1 1 d . . . . .
H4A H 0.898252 0.285134 1.058044 0.104 Uiso 1 1 calc R U . . .
C5 C 0.9740(8) 0.2024(8) 0.9439(8) 0.061(3) Uani 1 1 d . . . . .
C6 C 1.0646(8) 0.1076(10) 0.9212(9) 0.071(3) Uani 1 1 d . . . . .
C7 C 0.9623(7) 0.2116(7) 0.7842(7) 0.051(2) Uani 1 1 d . . . . .
C8 C 0.9167(7) 0.2532(8) 0.6820(7) 0.054(2) Uani 1 1 d . . . . .
C9 C 0.9620(8) 0.1952(9) 0.6062(8) 0.061(3) Uani 1 1 d . . . . .
H9A H 1.027437 0.126923 0.617112 0.073 Uiso 1 1 calc R U . . .
C10 C 0.9091(10) 0.2395(10) 0.5134(9) 0.073(3) Uani 1 1 d . . . . .
H10A H 0.938238 0.201448 0.460835 0.087 Uiso 1 1 calc R U . . .
C11 C 0.8111(11) 0.3424(11) 0.4996(8) 0.072(3) Uani 1 1 d . . . . .
H11A H 0.774741 0.375038 0.437437 0.087 Uiso 1 1 calc R U . . .
O1W O 1.0638(15) 0.4338(19) 0.6739(14) 0.107(6) Uani 0.5 1 d D . P B 1
H1WA H 1.060(3) 0.45(2) 0.733(9) 0.161 Uiso 0.5 1 d D U P C 1
H1WB H 0.994(2) 0.46(2) 0.650(7) 0.161 Uiso 0.5 1 d D U P D 1
C2A C 0.9683(19) 0.509(2) 0.782(2) 0.085(7) Uani 0.5 1 d . . P E 2
H2AA H 1.005322 0.481742 0.721596 0.102 Uiso 0.5 1 calc R U P E 2
H2AB H 1.007454 0.451187 0.839191 0.102 Uiso 0.5 1 calc R U P E 2
C1A C 0.992(2) 0.612(2) 0.782(2) 0.093(8) Uani 0.5 1 d . . P E 2
H1AA H 1.075324 0.592307 0.779440 0.139 Uiso 0.5 1 calc R U P E 2
H1AB H 0.956318 0.669835 0.724042 0.139 Uiso 0.5 1 calc R U P E 2
H1AC H 0.958459 0.639157 0.842108 0.139 Uiso 0.5 1 calc R U P E 2

loop_
_atom_site_aniso_label
_atom_site_aniso_U_11
_atom_site_aniso_U_22
_atom_site_aniso_U_33
_atom_site_aniso_U_23
_atom_site_aniso_U_13
_atom_site_aniso_U_12
Mo1 0.0265(4) 0.0243(4) 0.0303(4) -0.0043(2) 0.0074(2) -0.0081(3)
V1 0.0265(4) 0.0243(4) 0.0303(4) -0.0043(2) 0.0074(2) -0.0081(3)
Mo2 0.0404(4) 0.0291(4) 0.0338(4) -0.0027(3) -0.0044(3) -0.0163(3)
V2 0.0404(4) 0.0291(4) 0.0338(4) -0.0027(3) -0.0044(3) -0.0163(3)
Mo3 0.0392(4) 0.0277(4) 0.0253(4) -0.0036(2) 0.0012(3) -0.0095(3)
V3 0.0392(4) 0.0277(4) 0.0253(4) -0.0036(2) 0.0012(3) -0.0095(3)
Mo4 0.0251(4) 0.0267(4) 0.0482(5) 0.0025(3) 0.0077(3) -0.0036(3)
V4 0.0251(4) 0.0267(4) 0.0482(5) 0.0025(3) 0.0077(3) -0.0036(3)
Mo5 0.0279(4) 0.0322(5) 0.0436(5) -0.0080(3) 0.0000(3) -0.0125(3)
V5 0.0279(4) 0.0322(5) 0.0436(5) -0.0080(3) 0.0000(3) -0.0125(3)
Mo6 0.0346(4) 0.0432(5) 0.0284(4) -0.0109(3) 0.0087(3) -0.0127(3)
V6 0.0346(4) 0.0432(5) 0.0284(4) -0.0109(3) 0.0087(3) -0.0127(3)
V7 0.0296(6) 0.0247(7) 0.0319(6) 0.0004(5) 0.0026(5) -0.0079(5)
P1 0.0183(10) 0.0149(11) 0.0189(10) -0.0031(8) 0.0007(8) -0.0054(9)
Fe1 0.0394(6) 0.0305(6) 0.0355(6) -0.0038(4) 0.0026(4) -0.0052(5)
O1 0.038(3) 0.033(3) 0.047(3) -0.001(2) 0.001(2) -0.012(2)
O2 0.030(3) 0.055(4) 0.050(3) -0.028(3) 0.003(2) -0.010(3)
O3 0.062(4) 0.049(4) 0.064(4) -0.033(3) 0.030(3) -0.037(3)
O4 0.068(4) 0.049(4) 0.043(3) -0.018(3) 0.003(3) -0.024(3)
O5 0.073(4) 0.044(4) 0.032(3) -0.014(2) -0.017(3) 0.010(3)
O6 0.041(3) 0.093(5) 0.030(3) 0.008(3) 0.000(2) -0.035(3)
O7 0.038(3) 0.037(3) 0.067(4) -0.003(3) 0.003(3) -0.005(3)
O8 0.037(3) 0.095(5) 0.061(4) -0.013(4) -0.007(3) -0.029(3)
O9 0.083(5) 0.049(4) 0.048(3) 0.014(3) -0.023(3) -0.036(4)
O10 0.032(3) 0.049(4) 0.118(6) -0.043(4) -0.019(3) 0.006(3)
O11 0.061(4) 0.062(4) 0.069(4) -0.042(3) 0.029(3) -0.025(3)
O12 0.049(4) 0.046(4) 0.110(6) -0.045(4) -0.027(4) 0.005(3)
O13 0.037(3) 0.049(4) 0.088(5) 0.011(3) 0.013(3) -0.013(3)
O14 0.069(4) 0.059(4) 0.038(3) -0.021(3) -0.009(3) 0.026(3)
O15 0.099(5) 0.056(4) 0.078(4) -0.035(3) 0.053(4) -0.046(4)
O16 0.105(5) 0.065(4) 0.096(5) -0.042(4) 0.071(4) -0.054(4)
O17 0.059(4) 0.116(5) 0.062(4) 0.035(3) -0.015(3) -0.057(4)
O18 0.066(4) 0.107(5) 0.063(4) 0.032(3) -0.019(3) -0.056(4)
O19 0.029(5) 0.022(5) 0.024(4) -0.012(3) 0.009(3) -0.008(4)
O20 0.027(5) 0.018(4) 0.021(4) -0.005(3) 0.004(3) -0.007(4)
O21 0.038(5) 0.038(5) 0.030(4) -0.014(4) 0.019(4) -0.020(4)
O22 0.033(5) 0.050(6) 0.024(4) -0.009(4) 0.005(4) -0.024(4)
C12 0.066(6) 0.066(6) 0.045(5) -0.016(4) 0.003(4) -0.024(5)
C13 0.080(7) 0.046(5) 0.049(5) -0.011(4) 0.001(4) -0.028(5)
C14 0.103(9) 0.052(6) 0.083(8) -0.033(6) -0.007(7) -0.026(6)
C15 0.080(8) 0.091(9) 0.071(7) -0.053(7) -0.001(6) -0.019(7)
C16 0.067(6) 0.090(8) 0.045(5) -0.036(5) 0.000(4) -0.022(6)
C17 0.046(5) 0.054(6) 0.040(4) -0.008(4) 0.001(4) -0.011(4)
C18 0.043(5) 0.038(5) 0.045(4) -0.012(4) -0.006(4) -0.001(4)
C19 0.033(4) 0.039(4) 0.031(4) -0.006(3) 0.001(3) -0.004(3)
C20 0.039(4) 0.042(5) 0.032(4) -0.003(3) -0.004(3) -0.015(4)
C21 0.069(6) 0.061(6) 0.045(5) -0.006(4) 0.008(4) -0.039(5)
C22 0.062(6) 0.054(6) 0.071(6) -0.005(5) 0.005(5) -0.030(5)
C23 0.046(5) 0.049(5) 0.053(5) -0.019(4) -0.001(4) -0.011(4)
C24 0.050(5) 0.042(5) 0.038(4) -0.010(3) -0.008(3) -0.014(4)
O23 0.045(3) 0.046(3) 0.042(3) -0.017(2) -0.003(2) -0.008(3)
O1B 0.054(4) 0.066(4) 0.065(4) 0.000(3) -0.005(3) -0.034(3)
N1 0.052(4) 0.047(4) 0.050(4) -0.014(3) 0.011(3) -0.021(4)
N2 0.043(4) 0.052(5) 0.063(5) -0.008(4) 0.004(4) -0.003(4)
N3 0.040(4) 0.044(5) 0.089(6) -0.012(4) 0.016(4) -0.005(4)
N4 0.047(4) 0.032(4) 0.036(3) -0.013(3) 0.000(3) -0.006(3)
N5 0.046(4) 0.024(3) 0.035(3) -0.001(2) -0.001(3) -0.012(3)
N6 0.057(4) 0.055(5) 0.036(3) -0.009(3) 0.008(3) -0.023(4)
C1 0.051(6) 0.055(7) 0.127(12) 0.001(7) -0.014(7) 0.021(5)
C2 0.079(9) 0.109(12) 0.080(9) 0.014(8) -0.029(7) -0.015(8)
C3 0.088(10) 0.078(9) 0.103(10) -0.001(7) -0.030(8) 0.013(8)
C4 0.081(8) 0.078(8) 0.068(7) -0.013(6) -0.021(6) 0.005(7)
C5 0.037(5) 0.051(6) 0.079(7) -0.014(5) 0.003(4) -0.001(4)
C6 0.040(5) 0.063(7) 0.088(8) -0.003(6) 0.000(5) -0.007(5)
C7 0.040(5) 0.033(5) 0.068(6) -0.012(4) 0.017(4) -0.006(4)
C8 0.037(5) 0.055(6) 0.072(6) -0.031(5) 0.026(4) -0.017(4)
C9 0.039(5) 0.081(7) 0.075(7) -0.042(6) 0.024(5) -0.029(5)
C10 0.072(7) 0.078(8) 0.092(8) -0.053(7) 0.034(6) -0.043(6)
C11 0.084(8) 0.091(9) 0.052(6) -0.025(5) 0.016(5) -0.042(7)
O1W 0.080(12) 0.143(18) 0.082(12) -0.026(12) 0.004(9) -0.027(13)
C2A 0.052(13) 0.084(18) 0.106(19) -0.012(14) -0.005(12) -0.016(12)
C1A 0.068(15) 0.085(18) 0.13(2) -0.021(16) -0.035(15) -0.033(14)

loop_
_atom_type_symbol
_atom_type_description
_atom_type_scat_dispersion_real
_atom_type_scat_dispersion_imag
_atom_type_scat_source
C C 0.0033 0.0016 'International Tables Vol C Tables 4.2.6.8 and 6.1.1.4'
H H 0.0000 0.0000 'International Tables Vol C Tables 4.2.6.8 and 6.1.1.4'
N N 0.0061 0.0033 'International Tables Vol C Tables 4.2.6.8 and 6.1.1.4'
O O 0.0106 0.0060 'International Tables Vol C Tables 4.2.6.8 and 6.1.1.4'
P P 0.1023 0.0942 'International Tables Vol C Tables 4.2.6.8 and 6.1.1.4'
V V 0.3005 0.5294 'International Tables Vol C Tables 4.2.6.8 and 6.1.1.4'
Fe Fe 0.3463 0.8444 'International Tables Vol C Tables 4.2.6.8 and 6.1.1.4'
Mo Mo -1.6832 0.6857 'International Tables Vol C Tables 4.2.6.8 and 6.1.1.4'

loop_
_geom_angle_atom_site_label_1
_geom_angle_atom_site_label_2
_geom_angle_atom_site_label_3
_geom_angle
_geom_angle_site_symmetry_1
_geom_angle_site_symmetry_3
_geom_angle_publ_flag
O13 Mo1 O14 102.7(4) . . ?
O13 Mo1 O10 102.0(4) . . ?
O14 Mo1 O10 96.0(3) . . ?
O13 Mo1 O23 100.4(3) . 2_676 ?
O14 Mo1 O23 91.0(2) . 2_676 ?
O10 Mo1 O23 154.3(3) . 2_676 ?
O13 Mo1 O2 100.0(3) . . ?
O14 Mo1 O2 154.9(3) . . ?
O10 Mo1 O2 89.4(2) . . ?
O23 Mo1 O2 74.5(2) 2_676 . ?
O13 Mo1 O19 160.0(3) . . ?
O14 Mo1 O19 66.4(3) . . ?
O10 Mo1 O19 95.9(3) . . ?
O23 Mo1 O19 64.4(3) 2_676 . ?
O2 Mo1 O19 88.7(3) . . ?
O13 Mo1 O20 159.2(3) . . ?
O14 Mo1 O20 96.4(3) . . ?
O10 Mo1 O20 67.4(3) . . ?
O23 Mo1 O20 87.3(3) 2_676 . ?
O2 Mo1 O20 63.2(3) . . ?
O19 Mo1 O20 39.3(3) . . ?
O13 Mo1 V7 102.5(2) . 2_676 ?
O14 Mo1 V7 125.37(18) . 2_676 ?
O10 Mo1 V7 124.41(18) . 2_676 ?
O23 Mo1 V7 37.02(15) 2_676 2_676 ?
O2 Mo1 V7 37.51(14) . 2_676 ?
O19 Mo1 V7 73.7(2) . 2_676 ?
O20 Mo1 V7 72.14(19) . 2_676 ?
O4 Mo2 O5 103.4(3) . . ?
O4 Mo2 O18 103.1(4) . . ?
O5 Mo2 O18 95.6(3) . . ?
O4 Mo2 O6 100.9(3) . . ?
O5 Mo2 O6 153.4(3) . . ?
O18 Mo2 O6 89.1(2) . . ?
O4 Mo2 O23 101.7(3) . . ?
O5 Mo2 O23 89.9(2) . . ?
O18 Mo2 O23 152.6(3) . . ?
O6 Mo2 O23 74.8(2) . . ?
O4 Mo2 O21 157.0(3) . . ?
O5 Mo2 O21 96.5(3) . . ?
O18 Mo2 O21 63.2(3) . . ?
O6 Mo2 O21 62.4(3) . . ?
O23 Mo2 O21 89.5(3) . . ?
O4 Mo2 V7 102.7(2) . . ?
O5 Mo2 V7 124.91(17) . . ?
O18 Mo2 V7 123.9(2) . . ?
O6 Mo2 V7 37.36(15) . . ?
O23 Mo2 V7 37.49(16) . . ?
O21 Mo2 V7 74.1(2) . . ?
O9 Mo3 O15 102.4(3) . . ?
O9 Mo3 O12 102.7(3) . . ?
O15 Mo3 O12 95.6(3) . . ?
O9 Mo3 O3 100.0(3) . 2_676 ?
O15 Mo3 O3 90.9(2) . 2_676 ?
O12 Mo3 O3 154.4(3) . 2_676 ?
O9 Mo3 O2 100.2(3) . . ?
O15 Mo3 O2 155.4(3) . . ?
O12 Mo3 O2 88.7(3) . . ?
O3 Mo3 O2 75.7(2) 2_676 . ?
O9 Mo3 O22 158.5(3) . . ?
O15 Mo3 O22 65.5(3) . . ?
O12 Mo3 O22 96.3(3) . . ?
O3 Mo3 O22 64.0(3) 2_676 . ?
O2 Mo3 O22 90.0(3) . . ?
O9 Mo3 V7 102.1(2) . 2_676 ?
O15 Mo3 V7 126.0(2) . 2_676 ?
O12 Mo3 V7 124.3(2) . 2_676 ?
O3 Mo3 V7 37.69(16) 2_676 2_676 ?
O2 Mo3 V7 38.03(14) . 2_676 ?
O22 Mo3 V7 74.5(2) . 2_676 ?
O7 Mo4 O16 104.1(4) . . ?
O7 Mo4 O17 102.5(3) . . ?
O16 Mo4 O17 96.4(4) . . ?
O7 Mo4 O6 100.1(3) . . ?
O16 Mo4 O6 152.3(3) . . ?
O17 Mo4 O6 91.1(3) . . ?
O7 Mo4 O3 99.6(3) . . ?
O16 Mo4 O3 88.8(3) . . ?
O17 Mo4 O3 155.3(3) . . ?
O6 Mo4 O3 74.1(2) . . ?
O7 Mo4 O21 157.8(3) . . ?
O16 Mo4 O21 96.2(4) . . ?
O17 Mo4 O21 66.0(3) . . ?
O6 Mo4 O21 62.7(3) . . ?
O3 Mo4 O21 89.4(3) . . ?
O7 Mo4 V7 101.3(2) . . ?
O16 Mo4 V7 123.49(19) . . ?
O17 Mo4 V7 125.8(2) . . ?
O6 Mo4 V7 36.84(15) . . ?
O3 Mo4 V7 37.26(16) . . ?
O21 Mo4 V7 73.9(2) . . ?
O8 Mo5 O5 103.7(3) . 2_676 ?
O8 Mo5 O15 102.8(3) . 2_676 ?
O5 Mo5 O15 89.4(3) 2_676 2_676 ?
O8 Mo5 O14 102.8(3) . . ?
O5 Mo5 O14 85.8(2) 2_676 . ?
O15 Mo5 O14 154.4(4) 2_676 . ?
O8 Mo5 O16 102.9(4) . . ?
O5 Mo5 O16 153.4(3) 2_676 . ?
O15 Mo5 O16 86.1(3) 2_676 . ?
O14 Mo5 O16 87.1(3) . . ?
O11 Mo6 O18 102.5(4) . . ?
O11 Mo6 O12 101.8(3) . . ?
O18 Mo6 O12 90.2(3) . . ?
O11 Mo6 O17 101.7(4) . . ?
O18 Mo6 O17 86.1(3) . . ?
O12 Mo6 O17 156.5(3) . . ?
O11 Mo6 O10 102.3(3) . . ?
O18 Mo6 O10 155.1(3) . . ?
O12 Mo6 O10 86.6(3) . . ?
O17 Mo6 O10 87.1(3) . . ?
O11 Mo6 O21 158.9(3) . . ?
O18 Mo6 O21 62.6(3) . . ?
O12 Mo6 O21 93.6(3) . . ?
O17 Mo6 O21 64.2(3) . . ?
O10 Mo6 O21 92.9(3) . . ?
O1 V7 O6 115.4(3) . . ?
O1 V7 O23 116.1(3) . . ?
O6 V7 O23 80.5(2) . . ?
O1 V7 O3 111.6(3) . . ?
O6 V7 O3 80.0(2) . . ?
O23 V7 O3 132.3(3) . . ?
O1 V7 O2 112.5(3) . 2_676 ?
O6 V7 O2 132.1(3) . 2_676 ?
O23 V7 O2 80.5(2) . 2_676 ?
O3 V7 O2 81.3(2) . 2_676 ?
O1 V7 Mo3 118.7(2) . 2_676 ?
O6 V7 Mo3 109.4(2) . 2_676 ?
O23 V7 Mo3 110.50(18) . 2_676 ?
O3 V7 Mo3 40.18(16) . 2_676 ?
O2 V7 Mo3 41.13(16) 2_676 2_676 ?
O1 V7 Mo2 123.0(2) . . ?
O6 V7 Mo2 40.26(16) . . ?
O23 V7 Mo2 40.31(16) . . ?
O3 V7 Mo2 110.28(19) . . ?
O2 V7 Mo2 110.58(17) 2_676 . ?
Mo3 V7 Mo2 118.26(4) 2_676 . ?
O1 V7 Mo1 122.26(19) . 2_676 ?
O6 V7 Mo1 109.32(19) . 2_676 ?
O23 V7 Mo1 39.80(16) . 2_676 ?
O3 V7 Mo1 110.55(19) . 2_676 ?
O2 V7 Mo1 40.68(15) 2_676 2_676 ?
Mo3 V7 Mo1 75.25(4) 2_676 2_676 ?
Mo2 V7 Mo1 74.15(3) . 2_676 ?
O1 V7 Mo4 120.10(19) . . ?
O6 V7 Mo4 39.63(18) . . ?
O23 V7 Mo4 109.97(18) . . ?
O3 V7 Mo4 40.39(17) . . ?
O2 V7 Mo4 110.95(18) 2_676 . ?
Mo3 V7 Mo4 74.53(4) 2_676 . ?
Mo2 V7 Mo4 74.42(4) . . ?
Mo1 V7 Mo4 117.61(4) 2_676 . ?
O20 P1 O19 67.3(4) . . ?
O20 P1 O22 69.0(4) . . ?
O19 P1 O22 110.1(5) . . ?
O20 P1 O21 71.2(5) . . ?
O19 P1 O21 107.7(5) . . ?
O22 P1 O21 106.2(5) . . ?
O1 Fe1 N4 95.7(2) . . ?
O1 Fe1 N2 169.2(3) . . ?
N4 Fe1 N2 95.1(3) . . ?
O1 Fe1 O1B 87.8(2) . . ?
N4 Fe1 O1B 96.4(3) . . ?
N2 Fe1 O1B 91.3(3) . . ?
O1 Fe1 N1 92.5(3) . . ?
N4 Fe1 N1 166.1(3) . . ?
N2 Fe1 N1 76.9(3) . . ?
O1B Fe1 N1 95.1(3) . . ?
O1 Fe1 N5 95.1(2) . . ?
N4 Fe1 N5 76.2(3) . . ?
N2 Fe1 N5 87.2(3) . . ?
O1B Fe1 N5 172.3(2) . . ?
N1 Fe1 N5 91.8(2) . . ?
V7 O1 Fe1 143.6(3) . . ?
V7 O2 Mo3 100.8(2) 2_676 . ?
V7 O2 Mo1 101.8(2) 2_676 . ?
Mo3 O2 Mo1 132.2(3) . . ?
V7 O3 Mo3 102.1(3) . 2_676 ?
V7 O3 Mo4 102.4(3) . . ?
Mo3 O3 Mo4 132.5(3) 2_676 . ?
Mo2 O5 Mo5 141.7(4) . 2_676 ?
V7 O6 Mo4 103.5(3) . . ?
V7 O6 Mo2 102.4(2) . . ?
Mo4 O6 Mo2 133.3(3) . . ?
Mo1 O10 Mo6 140.0(4) . . ?
Mo3 O12 Mo6 140.9(4) . . ?
Mo1 O14 Mo5 141.5(4) . . ?
Mo3 O15 Mo5 142.1(5) . 2_676 ?
Mo4 O16 Mo5 144.4(4) . . ?
Mo4 O17 Mo6 140.0(4) . . ?
Mo2 O18 Mo6 144.0(5) . . ?
P1 O19 O20 56.3(4) . . ?
P1 O19 Mo1 127.0(5) . . ?
O20 O19 Mo1 70.8(4) . . ?
P1 O20 O19 56.4(4) . . ?
P1 O20 O22 56.6(4) . . ?
O19 O20 O22 94.8(6) . . ?
P1 O20 O21 55.5(4) . . ?
O19 O20 O21 91.4(6) . . ?
O22 O20 O21 89.7(6) . . ?
P1 O20 Mo1 126.2(5) . . ?
O19 O20 Mo1 69.9(4) . . ?
O22 O20 Mo1 138.4(6) . . ?
O21 O20 Mo1 127.7(5) . . ?
P1 O21 O20 53.3(4) . . ?
P1 O21 Mo4 122.4(5) . . ?
O20 O21 Mo4 127.2(5) . . ?
P1 O21 Mo6 125.2(5) . . ?
O20 O21 Mo6 71.9(4) . . ?
Mo4 O21 Mo6 89.7(3) . . ?
P1 O21 Mo2 123.4(5) . . ?
O20 O21 Mo2 130.9(6) . . ?
Mo4 O21 Mo2 96.9(4) . . ?
Mo6 O21 Mo2 90.2(3) . . ?
P1 O22 O20 54.4(4) . . ?
P1 O22 Mo3 126.2(5) . . ?
O20 O22 Mo3 71.9(4) . . ?
N1 C12 C11 122.7(10) . . ?
N1 C12 H12A 118.7 . . ?
C11 C12 H12A 118.7 . . ?
C14 C13 C18 117.3(9) . . ?
C14 C13 H13A 121.4 . . ?
C18 C13 H13A 121.4 . . ?
C13 C14 C15 119.7(11) . . ?
C13 C14 H14A 120.1 . . ?
C15 C14 H14A 120.1 . . ?
C16 C15 C14 123.1(9) . . ?
C16 C15 H15A 118.4 . . ?
C14 C15 H15A 118.4 . . ?
C15 C16 C17 116.0(10) . . ?
C15 C16 H16A 122.0 . . ?
C17 C16 H16A 122.0 . . ?
C16 C17 C18 123.5(10) . . ?
C16 C17 N6 132.1(9) . . ?
C18 C17 N6 104.5(7) . . ?
N4 C18 C17 111.2(8) . . ?
N4 C18 C13 128.5(8) . . ?
C17 C18 C13 120.3(8) . . ?
N4 C19 N6 113.3(7) . . ?
N4 C19 C20 121.3(7) . . ?
N6 C19 C20 125.4(7) . . ?
N5 C20 C21 122.0(8) . . ?
N5 C20 C19 114.3(7) . . ?
C21 C20 C19 123.6(7) . . ?
C20 C21 C22 119.4(8) . . ?
C20 C21 H21A 120.3 . . ?
C22 C21 H21A 120.3 . . ?
C23 C22 C21 119.4(9) . . ?
C23 C22 H22A 120.3 . . ?
C21 C22 H22A 120.3 . . ?
C22 C23 C24 118.2(9) . . ?
C22 C23 H23A 120.9 . . ?
C24 C23 H23A 120.9 . . ?
N5 C24 C23 122.4(8) . . ?
N5 C24 H24A 118.8 . . ?
C23 C24 H24A 118.8 . . ?
V7 O23 Mo1 103.2(2) . 2_676 ?
V7 O23 Mo2 102.2(2) . . ?
Mo1 O23 Mo2 132.1(3) 2_676 . ?
C2A O1B Fe1 138.5(12) . . ?
C12 N1 C8 117.9(8) . . ?
C12 N1 Fe1 127.2(6) . . ?
C8 N1 Fe1 114.8(6) . . ?
C7 N2 C5 105.7(8) . . ?
C7 N2 Fe1 114.0(6) . . ?
C5 N2 Fe1 140.0(6) . . ?
C7 N3 C6 108.9(8) . . ?
C7 N3 H3B 125.6 . . ?
C6 N3 H3B 125.6 . . ?
C19 N4 C18 104.1(7) . . ?
C19 N4 Fe1 114.1(5) . . ?
C18 N4 Fe1 141.7(6) . . ?
C20 N5 C24 118.7(7) . . ?
C20 N5 Fe1 113.9(5) . . ?
C24 N5 Fe1 127.1(5) . . ?
C19 N6 C17 107.0(7) . . ?
C19 N6 H6A 126.5 . . ?
C17 N6 H6A 126.5 . . ?
C2 C1 C6 115.6(11) . . ?
C2 C1 H1A 122.2 . . ?
C6 C1 H1A 122.2 . . ?
C3 C2 C1 122.4(12) . . ?
C3 C2 H2A 118.8 . . ?
C1 C2 H2A 118.8 . . ?
C2 C3 C4 122.4(14) . . ?
C2 C3 H3A 118.8 . . ?
C4 C3 H3A 118.8 . . ?
C3 C4 C5 117.2(12) . . ?
C3 C4 H4A 121.4 . . ?
C5 C4 H4A 121.4 . . ?
C6 C5 C4 120.3(10) . . ?
C6 C5 N2 109.1(9) . . ?
C4 C5 N2 130.5(9) . . ?
C5 C6 N3 105.2(9) . . ?
C5 C6 C1 121.9(12) . . ?
N3 C6 C1 132.9(11) . . ?
N2 C7 N3 111.1(9) . . ?
N2 C7 C8 121.0(8) . . ?
N3 C7 C8 127.9(8) . . ?
N1 C8 C9 123.1(10) . . ?
N1 C8 C7 113.2(7) . . ?
C9 C8 C7 123.6(9) . . ?
C8 C9 C10 119.0(10) . . ?
C8 C9 H9A 120.5 . . ?
C10 C9 H9A 120.5 . . ?
C9 C10 C11 118.9(9) . . ?
C9 C10 H10A 120.5 . . ?
C11 C10 H10A 120.5 . . ?
C12 C11 C10 118.4(11) . . ?
C12 C11 H11A 120.8 . . ?
C10 C11 H11A 120.8 . . ?
H1WA O1W H1WB 109(3) . . ?
O1B C2A C1A 118(2) . . ?
O1B C2A H2AA 107.9 . . ?
C1A C2A H2AA 107.9 . . ?
O1B C2A H2AB 107.9 . . ?
C1A C2A H2AB 107.9 . . ?
H2AA C2A H2AB 107.2 . . ?
C2A C1A H1AA 109.5 . . ?
C2A C1A H1AB 109.5 . . ?
H1AA C1A H1AB 109.5 . . ?
C2A C1A H1AC 109.5 . . ?
H1AA C1A H1AC 109.5 . . ?
H1AB C1A H1AC 109.5 . . ?

loop_
_geom_bond_atom_site_label_1
_geom_bond_atom_site_label_2
_geom_bond_distance
_geom_bond_site_symmetry_2
_geom_bond_publ_flag
Mo1 O13 1.655(6) . ?
Mo1 O14 1.809(6) . ?
Mo1 O10 1.821(6) . ?
Mo1 O23 2.045(5) 2_676 ?
Mo1 O2 2.071(5) . ?
Mo1 O19 2.487(8) . ?
Mo1 O20 2.501(9) . ?
Mo1 V7 3.1106(14) 2_676 ?
Mo2 O4 1.654(6) . ?
Mo2 O5 1.829(6) . ?
Mo2 O18 1.835(6) . ?
Mo2 O6 2.044(5) . ?
Mo2 O23 2.045(5) . ?
Mo2 O21 2.513(10) . ?
Mo2 V7 3.0898(15) . ?
Mo3 O9 1.661(5) . ?
Mo3 O15 1.816(7) . ?
Mo3 O12 1.833(6) . ?
Mo3 O3 2.035(5) 2_676 ?
Mo3 O2 2.065(6) . ?
Mo3 O22 2.455(9) . ?
Mo3 V7 3.0843(16) 2_676 ?
Mo4 O7 1.659(5) . ?
Mo4 O16 1.796(7) . ?
Mo4 O17 1.809(7) . ?
Mo4 O6 2.042(6) . ?
Mo4 O3 2.064(5) . ?
Mo4 O21 2.500(10) . ?
Mo4 V7 3.1122(14) . ?
Mo5 O8 1.638(6) . ?
Mo5 O5 1.918(6) 2_676 ?
Mo5 O15 1.922(6) 2_676 ?
Mo5 O14 1.943(6) . ?
Mo5 O16 1.944(7) . ?
Mo6 O11 1.630(5) . ?
Mo6 O18 1.905(6) . ?
Mo6 O12 1.909(6) . ?
Mo6 O17 1.949(6) . ?
Mo6 O10 1.964(7) . ?
Mo6 O21 2.510(8) . ?
V7 O1 1.638(5) . ?
V7 O6 1.919(5) . ?
V7 O23 1.924(6) . ?
V7 O3 1.929(6) . ?
V7 O2 1.935(5) 2_676 ?
P1 O20 1.512(8) . ?
P1 O19 1.513(9) . ?
P1 O22 1.551(10) . ?
P1 O21 1.555(10) . ?
Fe1 O1 2.112(5) . ?
Fe1 N4 2.120(6) . ?
Fe1 N2 2.127(7) . ?
Fe1 O1B 2.158(6) . ?
Fe1 N1 2.186(7) . ?
Fe1 N5 2.229(6) . ?
O19 O20 1.676(12) . ?
O20 O22 1.735(12) . ?
O20 O21 1.786(13) . ?
C12 N1 1.334(11) . ?
C12 C11 1.394(14) . ?
C12 H12A 0.9300 . ?
C13 C14 1.392(13) . ?
C13 C18 1.394(13) . ?
C13 H13A 0.9300 . ?
C14 C15 1.428(17) . ?
C14 H14A 0.9300 . ?
C15 C16 1.346(16) . ?
C15 H15A 0.9300 . ?
C16 C17 1.383(12) . ?
C16 H16A 0.9300 . ?
C17 C18 1.389(12) . ?
C17 N6 1.396(12) . ?
C18 N4 1.388(10) . ?
C19 N4 1.323(10) . ?
C19 N6 1.358(9) . ?
C19 C20 1.449(11) . ?
C20 N5 1.331(9) . ?
C20 C21 1.375(11) . ?
C21 C22 1.382(14) . ?
C21 H21A 0.9300 . ?
C22 C23 1.368(13) . ?
C22 H22A 0.9300 . ?
C23 C24 1.394(12) . ?
C23 H23A 0.9300 . ?
C24 N5 1.341(10) . ?
C24 H24A 0.9300 . ?
O1B C2A 1.34(2) . ?
N1 C8 1.359(11) . ?
N2 C7 1.321(12) . ?
N2 C5 1.405(12) . ?
N3 C7 1.344(11) . ?
N3 C6 1.378(14) . ?
N3 H3B 0.8600 . ?
N6 H6A 0.8600 . ?
C1 C2 1.387(19) . ?
C1 C6 1.399(15) . ?
C1 H1A 0.9300 . ?
C2 C3 1.341(19) . ?
C2 H2A 0.9300 . ?
C3 C4 1.367(15) . ?
C3 H3A 0.9300 . ?
C4 C5 1.394(15) . ?
C4 H4A 0.9300 . ?
C5 C6 1.377(14) . ?
C7 C8 1.461(14) . ?
C8 C9 1.369(12) . ?
C9 C10 1.381(15) . ?
C9 H9A 0.9300 . ?
C10 C11 1.398(16) . ?
C10 H10A 0.9300 . ?
C11 H11A 0.9300 . ?
O1W H1WA 0.853(10) . ?
O1W H1WB 0.852(10) . ?
C2A C1A 1.50(3) . ?
C2A H2AA 0.9700 . ?
C2A H2AB 0.9700 . ?
C1A H1AA 0.9600 . ?
C1A H1AB 0.9600 . ?
C1A H1AC 0.9600 . ?
